data_2021953
loop_
_publ_author_name
'Olmstead, Marilyn M.'

_publ_section_title
;
 Bond length of perchlorate at different temperatures: X-ray and neutron
 comparison
;
_journal_coeditor_code OP3001
_journal_issue 2
_journal_name_full 'Acta Crystallographica Section C'
_journal_page_first
;
;
_journal_paper_doi 10.1107/S2053229620000388
_journal_volume 76
_journal_year 2020
_chemical_formula_iupac '[Mn (C20 H20 N5 O1) (N O)] Cl O4, 2C2 H3 N'
_chemical_formula_moiety 'C20 H20 Mn N6 O2, Cl O4, 2(C2 H3 N)'
_chemical_formula_sum 'C24 H26 Cl Mn N8 O6'
_chemical_formula_weight 612.92
_chemical_name_common '[Mn(PaPy3)(NO)](ClO4).2(CH3CN)'
_chemical_name_systematic
'(<i>N</i>-{2-[Bis(pyridin-2-ylmethyl)amino]ethyl}pyridine-2-carboxamidato)(nitric oxide)manganese perchlorate acetonitrile disolvate'
_space_group_crystal_system monoclinic
_space_group_IT_number 4
_space_group_name_Hall 'P 2yb'
_space_group_name_H-M_alt 'P 1 21 1'
_atom_sites_solution_hydrogens mixed
_atom_sites_solution_primary direct
_atom_sites_solution_secondary difmap
_audit_creation_method SHELXL-2018/3
_cell_angle_alpha 90
_cell_angle_beta 98.3222(7)
_cell_angle_gamma 90
_cell_formula_units_Z 2
_cell_length_a 8.3188(4)
_cell_length_b 14.1117(6)
_cell_length_c 11.6994(5)
_cell_measurement_reflns_used 6558
_cell_measurement_temperature 170(2)
_cell_measurement_theta_max 27.4
_cell_measurement_theta_min 2.27
_cell_volume 1358.96(10)
_computing_cell_refinement
;
SAINT (Bruker, 2015)
;
_computing_data_collection
;
SMART (Bruker, 2003)
;
_computing_data_reduction
;
SAINT (Bruker, 2015)
;
_computing_molecular_graphics
;
<b>[Program(s) used to create the graphics?]</b>
;
_computing_publication_material
;
SHELXL2018 (Sheldrick, 2015)
;
_computing_structure_refinement
;
SHELXL2018 (Sheldrick, 2015)
;
_computing_structure_solution
;
SHELXS97 (Sheldrick, 2008)
;
_diffrn_ambient_temperature 170(2)
_diffrn_detector_area_resol_mean 8.3
_diffrn_measured_fraction_theta_full 1.000
_diffrn_measured_fraction_theta_max 1.000
_diffrn_measurement_device_type 'Bruker SMART 1000'
_diffrn_measurement_method \w
_diffrn_radiation_type MoK\a
_diffrn_radiation_wavelength 0.71073
_diffrn_reflns_av_R_equivalents 0.0253
_diffrn_reflns_av_unetI/netI 0.0322
_diffrn_reflns_limit_h_max 10
_diffrn_reflns_limit_h_min -10
_diffrn_reflns_limit_k_max 18
_diffrn_reflns_limit_k_min -18
_diffrn_reflns_limit_l_max 15
_diffrn_reflns_limit_l_min -15
_diffrn_reflns_number 15578
_diffrn_reflns_theta_full 25.242
_diffrn_reflns_theta_max 27.501
_diffrn_reflns_theta_min 2.276
_diffrn_source 'fine-focus sealed tube'
_exptl_absorpt_coefficient_mu 0.639
_exptl_absorpt_correction_T_max 0.746
_exptl_absorpt_correction_T_min 0.657
_exptl_absorpt_correction_type multi-scan
_exptl_absorpt_process_details
;
(SADABS; Sheldrick, 2016)
;
_exptl_crystal_colour brown
_exptl_crystal_density_diffrn 1.498
_exptl_crystal_description plate
_exptl_crystal_F_000 632
_exptl_crystal_size_max 0.310
_exptl_crystal_size_mid 0.200
_exptl_crystal_size_min 0.080
_refine_diff_density_max 0.374
_refine_diff_density_min -0.255
_refine_ls_abs_structure_details
;
Flack <i>x</i> determined using 2534 quotients [(I+)-(I-)]/[(I+)+(I-)]
(Parsons <i>et al.</i>,  2013)
;
_refine_ls_abs_structure_Flack -0.015(8)
_refine_ls_extinction_method none
_refine_ls_goodness_of_fit_ref 1.038
_refine_ls_hydrogen_treatment refU
_refine_ls_matrix_type full
_refine_ls_number_parameters 449
_refine_ls_number_reflns 6155
_refine_ls_number_restraints 1
_refine_ls_restrained_S_all 1.038
_refine_ls_R_factor_all 0.0332
_refine_ls_R_factor_gt 0.0296
_refine_ls_shift/su_max 0.000
_refine_ls_shift/su_mean 0.000
_refine_ls_structure_factor_coef Fsqd
_refine_ls_weighting_details 'w=1/[\s^2^(Fo^2^)+(0.0386P)^2^+0.1568P] where P=(Fo^2^+2Fc^2^)/3'
_refine_ls_weighting_scheme calc
_refine_ls_wR_factor_gt 0.0698
_refine_ls_wR_factor_ref 0.0717
_reflns_number_gt 5730
_reflns_number_total 6155
_reflns_threshold_expression 'I > 2\s(I)'
_cod_data_source_file op3001sup1.cif
_cod_data_source_block mn1486
_cod_original_sg_symbol_H-M 'P 21'
_cod_database_code 2021953
_shelx_space_group_comment
;
The symmetry employed for this shelxl refinement is uniquely defined
by the following loop, which should always be used as a source of
symmetry information in preference to the above space-group names.
They are only intended as comments.
;
_shelx_estimated_absorpt_t_min 0.827
_shelx_estimated_absorpt_t_max 0.951

loop_
_space_group_symop_operation_xyz
'x, y, z'
'-x, y+1/2, -z'

loop_
_atom_site_type_symbol
_atom_site_label
_atom_site_fract_x
_atom_site_fract_y
_atom_site_fract_z
_atom_site_U_iso_or_equiv
_atom_site_adp_type
_atom_site_calc_flag
_atom_site_occupancy
Mn Mn1 0.68244(4) 0.74936(3) 0.80066(3) 0.01561(10) Uani d 1
O O2 0.5287(3) 0.64701(18) 0.6063(2) 0.0323(5) Uani d 1
N N6 0.5877(3) 0.68599(17) 0.6922(2) 0.0181(5) Uani d 1
O O1 0.8822(3) 0.98616(17) 0.9620(2) 0.0359(6) Uani d 1
N N1 0.6702(3) 0.87232(17) 0.7151(2) 0.0196(5) Uani d 1
N N2 0.7964(3) 0.83282(18) 0.9191(2) 0.0193(5) Uani d 1
N N3 0.7398(3) 0.64869(18) 0.9230(2) 0.0180(5) Uani d 1
N N4 0.9000(3) 0.70688(17) 0.75820(19) 0.0177(5) Uani d 1
N N5 0.4891(3) 0.76810(17) 0.8853(2) 0.0211(6) Uani d 1
C C1 0.5957(4) 0.8884(2) 0.6067(3) 0.0258(7) Uani d 1
H H1 0.536(4) 0.837(3) 0.570(3) 0.028(10) Uiso d 1
C C2 0.6042(5) 0.9756(2) 0.5528(3) 0.0325(7) Uani d 1
H H2 0.558(5) 0.981(3) 0.481(4) 0.040(11) Uiso d 1
C C3 0.6925(5) 1.0481(3) 0.6102(3) 0.0342(8) Uani d 1
H H3 0.702(4) 1.108(3) 0.571(3) 0.031(10) Uiso d 1
C C4 0.7673(4) 1.0324(2) 0.7224(3) 0.0266(6) Uani d 1
H H4 0.821(5) 1.072(3) 0.765(3) 0.033(10) Uiso d 1
C C5 0.7527(3) 0.9454(2) 0.7723(3) 0.0210(6) Uani d 1
C C6 0.8200(4) 0.9233(2) 0.8959(3) 0.0203(6) Uani d 1
C C7 0.8241(4) 0.7952(2) 1.0355(3) 0.0218(6) Uani d 1
H H7A 0.730(4) 0.807(3) 1.073(3) 0.026(9) Uiso d 1
H H7B 0.911(4) 0.829(3) 1.080(3) 0.023(9) Uiso d 1
C C8 0.8541(4) 0.6897(2) 1.0236(3) 0.0227(7) Uani d 1
H H8A 0.958(4) 0.684(2) 1.006(3) 0.019(8) Uiso d 1
H H8B 0.843(4) 0.655(3) 1.096(3) 0.027(9) Uiso d 1
C C9 0.8247(4) 0.5727(2) 0.8675(3) 0.0213(6) Uani d 1
H H9A 0.753(4) 0.539(3) 0.817(3) 0.021(9) Uiso d 1
H H9B 0.879(4) 0.530(2) 0.923(3) 0.012(7) Uiso d 1
C C10 0.9438(3) 0.6199(2) 0.7999(2) 0.0187(6) Uani d 1
C C11 1.0879(4) 0.5779(2) 0.7814(3) 0.0246(6) Uani d 1
H H11 1.121(5) 0.520(3) 0.816(3) 0.034(10) Uiso d 1
C C12 1.1878(4) 0.6254(3) 0.7154(3) 0.0274(7) Uani d 1
H H12 1.287(5) 0.600(3) 0.698(3) 0.031(10) Uiso d 1
C C13 1.1431(4) 0.7141(2) 0.6728(3) 0.0270(7) Uani d 1
H H13 1.204(4) 0.751(3) 0.632(3) 0.033(9) Uiso d 1
C C14 0.9986(3) 0.7537(3) 0.6955(2) 0.0211(5) Uani d 1
H H14 0.960(4) 0.813(3) 0.665(3) 0.020(8) Uiso d 1
C C15 0.5855(4) 0.6157(2) 0.9598(3) 0.0231(6) Uani d 1
H H15A 0.602(4) 0.583(2) 1.035(3) 0.017(8) Uiso d 1
H H15B 0.539(4) 0.577(2) 0.899(3) 0.017(8) Uiso d 1
C C16 0.4735(4) 0.6993(2) 0.9628(3) 0.0238(6) Uani d 1
C C17 0.3602(4) 0.7057(3) 1.0391(3) 0.0340(8) Uani d 1
H H17 0.346(5) 0.654(3) 1.087(3) 0.036(10) Uiso d 1
C C18 0.2605(4) 0.7843(3) 1.0342(3) 0.0392(9) Uani d 1
H H18 0.197(5) 0.791(3) 1.093(4) 0.046(12) Uiso d 1
C C19 0.2743(4) 0.8537(3) 0.9531(3) 0.0364(8) Uani d 1
H H19 0.215(5) 0.906(3) 0.944(4) 0.041(11) Uiso d 1
C C20 0.3899(4) 0.8437(2) 0.8803(3) 0.0281(7) Uani d 1
H H20 0.404(4) 0.886(3) 0.826(3) 0.026(9) Uiso d 1
N N7 0.5514(5) 0.9375(3) 0.2336(3) 0.0510(9) Uani d 1
C C21 0.5792(4) 0.8650(3) 0.2705(3) 0.0357(8) Uani d 1
C C22 0.6172(5) 0.7709(3) 0.3179(4) 0.0476(10) Uani d 1
H H22A 0.528763 0.749046 0.358285 0.082(16) Uiso calc 1
H H22B 0.718521 0.773296 0.372190 0.10(2) Uiso calc 1
H H22C 0.629887 0.726864 0.254968 0.086(19) Uiso calc 1
N N8 0.7402(6) 0.5355(3) 0.2588(3) 0.0711(13) Uani d 1
C C23 0.8010(5) 0.5464(3) 0.3506(4) 0.0444(9) Uani d 1
C C24 0.8760(6) 0.5636(4) 0.4684(4) 0.0562(12) Uani d 1
H H24A 0.951437 0.511906 0.493922 0.12(2) Uiso calc 1
H H24B 0.791716 0.566735 0.518829 0.084(19) Uiso calc 1
H H24C 0.935446 0.623703 0.472274 0.13(3) Uiso calc 1
Cl Cl1 1.11518(10) 0.81883(5) 0.35973(7) 0.02953(18) Uani d 1
O O3 1.2675(3) 0.7980(3) 0.4280(3) 0.0593(9) Uani d 1
O O4 0.9991(4) 0.8435(3) 0.4339(3) 0.0593(9) Uani d 1
O O5 1.1300(4) 0.8934(2) 0.2805(3) 0.0606(9) Uani d 1
O O6 1.0572(5) 0.7364(2) 0.2950(3) 0.0677(9) Uani d 1

loop_
_atom_site_aniso_label
_atom_site_aniso_U_11
_atom_site_aniso_U_22
_atom_site_aniso_U_33
_atom_site_aniso_U_12
_atom_site_aniso_U_13
_atom_site_aniso_U_23
Mn1 0.01638(18) 0.01521(18) 0.01435(17) -0.00019(18) -0.00083(13) -0.00095(18)
O2 0.0349(13) 0.0359(13) 0.0248(12) -0.0093(11) 0.0003(10) -0.0134(10)
N6 0.0177(11) 0.0165(11) 0.0197(11) 0.0001(9) 0.0016(9) -0.0006(9)
O1 0.0479(15) 0.0290(13) 0.0272(12) -0.0134(11) -0.0070(11) -0.0064(10)
N1 0.0236(12) 0.0176(12) 0.0164(11) 0.0026(10) -0.0009(9) -0.0004(9)
N2 0.0207(12) 0.0208(13) 0.0152(11) -0.0007(10) -0.0014(10) -0.0009(10)
N3 0.0188(12) 0.0169(11) 0.0180(11) -0.0004(10) 0.0018(10) 0.0016(9)
N4 0.0188(11) 0.0175(11) 0.0165(11) -0.0005(9) 0.0015(9) 0.0003(9)
N5 0.0174(11) 0.0229(15) 0.0219(11) -0.0013(10) -0.0007(9) -0.0077(10)
C1 0.0329(17) 0.0218(16) 0.0204(14) 0.0035(14) -0.0037(13) -0.0015(12)
C2 0.046(2) 0.0263(17) 0.0223(16) 0.0063(15) -0.0047(15) 0.0027(13)
C3 0.047(2) 0.0243(17) 0.0312(17) 0.0057(15) 0.0062(15) 0.0081(14)
C4 0.0339(16) 0.0197(15) 0.0260(15) -0.0046(13) 0.0034(13) -0.0011(12)
C5 0.0208(14) 0.0198(14) 0.0219(14) -0.0017(11) 0.0013(12) -0.0030(11)
C6 0.0203(14) 0.0211(15) 0.0190(14) -0.0021(12) 0.0010(12) -0.0035(12)
C7 0.0222(15) 0.0279(17) 0.0142(13) 0.0000(13) -0.0010(12) -0.0011(12)
C8 0.0221(16) 0.0264(16) 0.0187(14) -0.0008(13) 0.0003(12) 0.0042(12)
C9 0.0228(15) 0.0174(15) 0.0236(15) 0.0027(13) 0.0034(13) 0.0040(13)
C10 0.0202(13) 0.0175(14) 0.0176(13) -0.0001(11) 0.0001(11) -0.0011(11)
C11 0.0216(15) 0.0256(16) 0.0258(15) 0.0038(12) 0.0011(12) -0.0017(13)
C12 0.0197(15) 0.0357(18) 0.0270(16) 0.0036(13) 0.0044(12) -0.0015(13)
C13 0.0232(15) 0.0348(17) 0.0244(15) -0.0077(13) 0.0088(12) 0.0007(13)
C14 0.0248(12) 0.0208(13) 0.0173(11) -0.0025(15) 0.0011(10) 0.0014(14)
C15 0.0217(14) 0.0244(15) 0.0243(15) -0.0040(12) 0.0073(12) 0.0020(13)
C16 0.0177(14) 0.0279(16) 0.0254(15) -0.0055(12) 0.0020(12) -0.0056(13)
C17 0.0264(17) 0.043(2) 0.0351(18) -0.0063(15) 0.0139(14) -0.0059(16)
C18 0.0228(16) 0.051(2) 0.047(2) -0.0079(15) 0.0165(16) -0.0214(17)
C19 0.0233(16) 0.037(2) 0.048(2) 0.0053(15) 0.0023(15) -0.0209(17)
C20 0.0235(15) 0.0287(17) 0.0307(17) 0.0033(13) -0.0009(13) -0.0104(14)
N7 0.054(2) 0.042(2) 0.055(2) 0.0000(17) 0.0013(18) 0.0042(17)
C21 0.0353(18) 0.038(2) 0.0340(18) 0.0000(16) 0.0046(15) -0.0029(16)
C22 0.053(2) 0.044(3) 0.047(2) 0.0044(19) 0.0132(19) 0.0062(18)
N8 0.110(4) 0.051(2) 0.048(2) -0.033(3) -0.003(2) 0.001(2)
C23 0.061(3) 0.031(2) 0.041(2) -0.0086(19) 0.006(2) -0.0003(17)
C24 0.067(3) 0.060(3) 0.039(2) 0.003(3) -0.001(2) -0.003(2)
Cl1 0.0355(4) 0.0271(4) 0.0260(4) 0.0018(3) 0.0043(3) 0.0042(3)
O3 0.0357(15) 0.092(3) 0.0475(17) 0.0012(15) -0.0031(13) 0.0180(17)
O4 0.0516(17) 0.079(2) 0.0519(18) 0.0017(17) 0.0224(14) -0.0046(17)
O5 0.079(2) 0.0425(18) 0.064(2) 0.0072(16) 0.0230(17) 0.0258(15)
O6 0.088(2) 0.0376(18) 0.072(2) 0.0024(18) -0.0067(18) -0.0146(17)

loop_
_atom_type_symbol
_atom_type_description
_atom_type_scat_dispersion_real
_atom_type_scat_dispersion_imag
_atom_type_scat_source
C C 0.0033 0.0016 'International Tables Vol C Tables 4.2.6.8 and 6.1.1.4'
H H 0.0000 0.0000 'International Tables Vol C Tables 4.2.6.8 and 6.1.1.4'
N N 0.0061 0.0033 'International Tables Vol C Tables 4.2.6.8 and 6.1.1.4'
O O 0.0106 0.0060 'International Tables Vol C Tables 4.2.6.8 and 6.1.1.4'
Cl Cl 0.1484 0.1585 'International Tables Vol C Tables 4.2.6.8 and 6.1.1.4'
Mn Mn 0.3368 0.7283 'International Tables Vol C Tables 4.2.6.8 and 6.1.1.4'

loop_
_geom_angle_atom_site_label_1
_geom_angle_atom_site_label_2
_geom_angle_atom_site_label_3
_geom_angle
N6 Mn1 N2 175.05(12)
N6 Mn1 N1 95.79(11)
N2 Mn1 N1 79.41(10)
N6 Mn1 N3 101.57(11)
N2 Mn1 N3 83.17(10)
N1 Mn1 N3 162.41(10)
N6 Mn1 N5 96.99(10)
N2 Mn1 N5 85.00(10)
N1 Mn1 N5 98.34(10)
N3 Mn1 N5 82.44(10)
N6 Mn1 N4 89.73(11)
N2 Mn1 N4 89.61(10)
N1 Mn1 N4 96.68(10)
N3 Mn1 N4 80.73(9)
N5 Mn1 N4 162.82(9)
O2 N6 Mn1 172.4(2)
C1 N1 C5 117.8(3)
C1 N1 Mn1 126.9(2)
C5 N1 Mn1 115.24(19)
C6 N2 C7 122.5(3)
C6 N2 Mn1 120.4(2)
C7 N2 Mn1 116.1(2)
C9 N3 C15 112.7(2)
C9 N3 C8 109.3(2)
C15 N3 C8 111.4(2)
C9 N3 Mn1 106.02(18)
C15 N3 Mn1 107.40(18)
C8 N3 Mn1 109.75(18)
C14 N4 C10 119.1(3)
C14 N4 Mn1 128.4(2)
C10 N4 Mn1 112.49(18)
C20 N5 C16 118.9(3)
C20 N5 Mn1 127.5(2)
C16 N5 Mn1 113.30(19)
N1 C1 C2 122.0(3)
N1 C1 H1 116(2)
C2 C1 H1 122(2)
C3 C2 C1 119.7(3)
C3 C2 H2 123(3)
C1 C2 H2 118(3)
C2 C3 C4 118.6(3)
C2 C3 H3 119(2)
C4 C3 H3 122(2)
C5 C4 C3 119.4(3)
C5 C4 H4 114(3)
C3 C4 H4 126(3)
N1 C5 C4 122.6(3)
N1 C5 C6 114.0(3)
C4 C5 C6 123.4(3)
O1 C6 N2 128.5(3)
O1 C6 C5 120.9(3)
N2 C6 C5 110.5(3)
N2 C7 C8 106.2(3)
N2 C7 H7A 109(2)
C8 C7 H7A 112(2)
N2 C7 H7B 110(2)
C8 C7 H7B 115(2)
H7A C7 H7B 105(3)
N3 C8 C7 110.6(3)
N3 C8 H8A 107(2)
C7 C8 H8A 106(2)
N3 C8 H8B 110(2)
C7 C8 H8B 112(2)
H8A C8 H8B 111(3)
N3 C9 C10 107.5(2)
N3 C9 H9A 110(2)
C10 C9 H9A 108(2)
N3 C9 H9B 111.6(19)
C10 C9 H9B 110.5(18)
H9A C9 H9B 109(3)
N4 C10 C11 121.8(3)
N4 C10 C9 115.3(2)
C11 C10 C9 122.9(3)
C10 C11 C12 118.9(3)
C10 C11 H11 121(2)
C12 C11 H11 120(2)
C13 C12 C11 119.3(3)
C13 C12 H12 118(2)
C11 C12 H12 123(2)
C12 C13 C14 119.5(3)
C12 C13 H13 125(3)
C14 C13 H13 116(3)
N4 C14 C13 121.3(3)
N4 C14 H14 116(2)
C13 C14 H14 123(2)
N3 C15 C16 108.9(2)
N3 C15 H15A 112.9(19)
C16 C15 H15A 110.5(19)
N3 C15 H15B 103.9(19)
C16 C15 H15B 107(2)
H15A C15 H15B 114(3)
N5 C16 C17 121.7(3)
N5 C16 C15 115.4(3)
C17 C16 C15 122.9(3)
C18 C17 C16 118.9(4)
C18 C17 H17 121(2)
C16 C17 H17 119(2)
C19 C18 C17 119.3(3)
C19 C18 H18 124(3)
C17 C18 H18 117(3)
C18 C19 C20 119.2(3)
C18 C19 H19 125(3)
C20 C19 H19 116(3)
N5 C20 C19 122.1(3)
N5 C20 H20 115(2)
C19 C20 H20 123(2)
N7 C21 C22 179.3(4)
C21 C22 H22A 109.5
C21 C22 H22B 109.5
H22A C22 H22B 109.5
C21 C22 H22C 109.5
H22A C22 H22C 109.5
H22B C22 H22C 109.5
N8 C23 C24 177.9(5)
C23 C24 H24A 109.5
C23 C24 H24B 109.5
H24A C24 H24B 109.5
C23 C24 H24C 109.5
H24A C24 H24C 109.5
H24B C24 H24C 109.5
O5 Cl1 O3 111.3(2)
O5 Cl1 O4 110.2(2)
O3 Cl1 O4 109.4(2)
O5 Cl1 O6 108.2(2)
O3 Cl1 O6 109.4(2)
O4 Cl1 O6 108.2(2)

loop_
_geom_bond_atom_site_label_1
_geom_bond_atom_site_label_2
_geom_bond_distance
Mn1 N6 1.656(2)
Mn1 N2 1.956(2)
Mn1 N1 1.998(2)
Mn1 N3 2.024(2)
Mn1 N5 2.025(2)
Mn1 N4 2.035(2)
O2 N6 1.188(3)
O1 C6 1.239(4)
N1 C1 1.348(4)
N1 C5 1.360(4)
N2 C6 1.326(4)
N2 C7 1.449(4)
N3 C9 1.484(4)
N3 C15 1.487(4)
N3 C8 1.517(4)
N4 C14 1.350(4)
N4 C10 1.351(4)
N5 C20 1.345(4)
N5 C16 1.347(4)
C1 C2 1.389(5)
C1 H1 0.94(4)
C2 C3 1.376(5)
C2 H2 0.87(4)
C3 C4 1.386(5)
C3 H3 0.97(4)
C4 C5 1.372(4)
C4 H4 0.83(4)
C5 C6 1.506(4)
C7 C8 1.519(4)
C7 H7A 0.97(4)
C7 H7B 0.96(4)
C8 H8A 0.92(3)
C8 H8B 0.99(4)
C9 C10 1.510(4)
C9 H9A 0.91(4)
C9 H9B 0.95(3)
C10 C11 1.382(4)
C11 C12 1.386(5)
C11 H11 0.93(4)
C12 C13 1.378(5)
C12 H12 0.95(4)
C13 C14 1.385(4)
C13 H13 0.91(4)
C14 H14 0.95(3)
C15 C16 1.506(5)
C15 H15A 0.98(3)
C15 H15B 0.94(3)
C16 C17 1.392(4)
C17 C18 1.382(5)
C17 H17 0.94(4)
C18 C19 1.380(6)
C18 H18 0.93(4)
C19 C20 1.381(5)
C19 H19 0.89(4)
C20 H20 0.89(4)
N7 C21 1.121(5)
C21 C22 1.457(5)
C22 H22A 0.9800
C22 H22B 0.9800
C22 H22C 0.9800
N8 C23 1.129(5)
C23 C24 1.449(6)
C24 H24A 0.9800
C24 H24B 0.9800
C24 H24C 0.9800
Cl1 O5 1.420(3)
Cl1 O3 1.427(3)
Cl1 O4 1.431(3)
Cl1 O6 1.433(3)

loop_
_geom_torsion_atom_site_label_1
_geom_torsion_atom_site_label_2
_geom_torsion_atom_site_label_3
_geom_torsion_atom_site_label_4
_geom_torsion
C5 N1 C1 C2 1.3(4)
Mn1 N1 C1 C2 -175.5(3)
N1 C1 C2 C3 0.8(5)
C1 C2 C3 C4 -1.7(5)
C2 C3 C4 C5 0.6(5)
C1 N1 C5 C4 -2.5(4)
Mn1 N1 C5 C4 174.7(2)
C1 N1 C5 C6 175.2(3)
Mn1 N1 C5 C6 -7.6(3)
C3 C4 C5 N1 1.6(5)
C3 C4 C5 C6 -175.9(3)
C7 N2 C6 O1 8.2(5)
Mn1 N2 C6 O1 176.2(3)
C7 N2 C6 C5 -169.5(3)
Mn1 N2 C6 C5 -1.5(3)
N1 C5 C6 O1 -172.0(3)
C4 C5 C6 O1 5.6(5)
N1 C5 C6 N2 5.9(4)
C4 C5 C6 N2 -176.5(3)
C6 N2 C7 C8 -156.7(3)
Mn1 N2 C7 C8 34.8(3)
C9 N3 C8 C7 145.3(3)
C15 N3 C8 C7 -89.4(3)
Mn1 N3 C8 C7 29.4(3)
N2 C7 C8 N3 -40.4(3)
C15 N3 C9 C10 161.4(2)
C8 N3 C9 C10 -74.1(3)
Mn1 N3 C9 C10 44.2(3)
C14 N4 C10 C11 0.8(4)
Mn1 N4 C10 C11 -179.7(2)
C14 N4 C10 C9 -179.2(3)
Mn1 N4 C10 C9 0.3(3)
N3 C9 C10 N4 -30.0(4)
N3 C9 C10 C11 150.0(3)
N4 C10 C11 C12 -1.8(5)
C9 C10 C11 C12 178.1(3)
C10 C11 C12 C13 1.8(5)
C11 C12 C13 C14 -0.7(5)
C10 N4 C14 C13 0.3(4)
Mn1 N4 C14 C13 -179.1(2)
C12 C13 C14 N4 -0.3(4)
C9 N3 C15 C16 -154.2(3)
C8 N3 C15 C16 82.5(3)
Mn1 N3 C15 C16 -37.8(3)
C20 N5 C16 C17 -1.5(4)
Mn1 N5 C16 C17 172.1(2)
C20 N5 C16 C15 178.0(3)
Mn1 N5 C16 C15 -8.4(3)
N3 C15 C16 N5 31.2(4)
N3 C15 C16 C17 -149.3(3)
N5 C16 C17 C18 0.6(5)
C15 C16 C17 C18 -178.9(3)
C16 C17 C18 C19 0.9(5)
C17 C18 C19 C20 -1.4(5)
C16 N5 C20 C19 1.0(4)
Mn1 N5 C20 C19 -171.6(2)
C18 C19 C20 N5 0.5(5)

_cod_database_fobs_code 2021953
